data_1566129
loop_
_publ_author_name
'Savard, Didier'
'Storr, Tim'
'Leznoff, Daniel B.'

_publ_section_title
;
 Magnetostructural characterization of copper(II) hydroxide dimers and
 coordination polymers coordinated to apical isothiocyanate and
 cyanide-based counteranions
;
_journal_issue 10
_journal_name_full 'Canadian Journal of Chemistry'
_journal_page_first 1021
_journal_page_last 1030
_journal_paper_doi 10.1139/cjc-2014-0186
_journal_volume 92
_journal_year 2014
_chemical_formula_moiety 'C22 H18 Cu2 N6 O3 S2'
_chemical_formula_sum 'C22 H18 Cu2 N6 O3 S2'
_chemical_formula_weight 605.64
_space_group_crystal_system triclinic
_space_group_IT_number 2
_space_group_name_Hall '-P 1'
_space_group_name_H-M_alt 'P -1'
_cell_angle_alpha 75.686(4)
_cell_angle_beta 83.677(4)
_cell_angle_gamma 73.445(4)
_cell_formula_units_Z 2
_cell_length_a 8.1569(9)
_cell_length_b 9.6888(10)
_cell_length_c 16.5639(16)
_cell_measurement_reflns_used 9583
_cell_measurement_temperature 296(2)
_cell_measurement_theta_max 71.65
_cell_measurement_theta_min 4.89
_cell_volume 1214.7(2)
_computing_cell_refinement 'USER DEFINED CELL REFINEMENT'
_computing_data_collection 'USER DEFINED DATA COLLECTION'
_computing_data_reduction 'USER DEFINED DATA REDUCTION'
_computing_molecular_graphics 'USER DEFINED DATA RENDERING'
_computing_publication_material 'SHELXle (Hubschle et al. 2011)'
_computing_structure_refinement 'SHELXL-2013 (Sheldrick, 2013)'
_computing_structure_solution 'SHELXL-2013 (Sheldrick, 2013)'
_diffrn_ambient_temperature 296(2)
_diffrn_measured_fraction_theta_full 0.950
_diffrn_measured_fraction_theta_max 0.915
_diffrn_measurement_device Serial
_diffrn_measurement_device_type Unknown
_diffrn_measurement_method \w/2\q
_diffrn_radiation_monochromator graphite
_diffrn_radiation_type 'Cu K\a'
_diffrn_radiation_wavelength 1.54178
_diffrn_reflns_av_R_equivalents 0.0452
_diffrn_reflns_limit_h_max 9
_diffrn_reflns_limit_h_min -8
_diffrn_reflns_limit_k_max 11
_diffrn_reflns_limit_k_min -11
_diffrn_reflns_limit_l_max 19
_diffrn_reflns_limit_l_min -19
_diffrn_reflns_number 11949
_diffrn_reflns_theta_full 67.679
_diffrn_reflns_theta_max 71.647
_diffrn_reflns_theta_min 4.889
_diffrn_standards_interval_count .
_diffrn_standards_interval_time .
_diffrn_standards_number 0
_exptl_absorpt_coefficient_mu 4.086
_exptl_absorpt_correction_T_max 0.7535
_exptl_absorpt_correction_T_min 0.4206
_exptl_absorpt_correction_type multi-scan
_exptl_absorpt_process_details 'SADABS (Siemens, 1996)'
_exptl_crystal_colour green
_exptl_crystal_density_diffrn 1.656
_exptl_crystal_density_method 'not measured'
_exptl_crystal_description Plate
_exptl_crystal_F_000 612
_exptl_crystal_size_max 0.31
_exptl_crystal_size_mid 0.25
_exptl_crystal_size_min 0.13
_refine_diff_density_max 1.627
_refine_diff_density_min -0.600
_refine_diff_density_rms 0.155
_refine_ls_goodness_of_fit_ref 1.134
_refine_ls_matrix_type full
_refine_ls_number_parameters 322
_refine_ls_number_reflns 4325
_refine_ls_number_restraints 95
_refine_ls_R_factor_all 0.0546
_refine_ls_R_factor_gt 0.0524
_refine_ls_shift/su_max 0.000
_refine_ls_shift/su_mean 0.000
_refine_ls_structure_factor_coef Fsqd
_refine_ls_weighting_details 'w=1/[\s^2^(Fo^2^)+(0.0936P)^2^+1.7140P] where P=(Fo^2^+2Fc^2^)/3'
_refine_ls_weighting_scheme calc
_refine_ls_wR_factor_gt 0.1708
_refine_ls_wR_factor_ref 0.1733
_reflns_number_gt 4002
_reflns_number_total 4325
_reflns_threshold_expression I>2.0\s(I)
_oxford_reflns_threshold_expression_ref I>2.0\s(I)
_cod_data_source_file etd10625_DSavard_supp_003.cif
_cod_data_source_block C22H18Cu2N6O3S2
_cod_depositor_comments
;
The following automatic conversions were performed:

data item '_exptl_absorpt_correction_type' value 'Multi-Scan' was
changed to 'multi-scan' in accordance with the built-in table derived
from the CIF Core dictionary named 'cif_core.dic' version 2.4.5 last
updated on 2014-11-21.

Automatic conversion script
Id: cif_fix_values 8738 2021-04-28 16:35:53Z antanas 
;
_cod_database_code 1566129

loop_
_space_group_symop_operation_xyz
'x, y, z'
'-x, -y, -z'

loop_
_atom_site_label
_atom_site_type_symbol
_atom_site_fract_x
_atom_site_fract_y
_atom_site_fract_z
_atom_site_U_iso_or_equiv
_atom_site_adp_type
_atom_site_occupancy
_atom_site_site_symmetry_order
_atom_site_calc_flag
_atom_site_refinement_flags_posn
_atom_site_refinement_flags_adp
_atom_site_refinement_flags_occupancy
_atom_site_disorder_assembly
_atom_site_disorder_group
Cu1 Cu 0.43370(8) 0.45662(7) 0.58539(3) 0.0374(2) Uani 1 1 d . U . . .
C1 C 0.1542(6) 0.2761(6) 0.5552(3) 0.0476(10) Uani 1 1 d . U . . .
N1 N 0.2336(6) 0.3513(5) 0.5620(3) 0.0591(11) Uani 1 1 d . U . . .
O1 O 0.6100(4) 0.3735(4) 0.50923(18) 0.0445(7) Uani 1 1 d . U . . .
H1 H 0.5971 0.2950 0.5044 0.28(8) Uiso 1 1 calc DR . . . .
S1 S 0.0397(2) 0.1654(2) 0.54787(11) 0.0766(5) Uani 1 1 d . U . . .
H2 H 0.693(7) 0.369(7) 0.994(4) 0.044(19) Uiso 1 1 d . . . . .
Cu2 Cu 0.55752(7) 0.59302(6) 0.92514(3) 0.0329(2) Uani 1 1 d . U . . .
C2 C 0.8380(5) 0.7350(5) 0.9822(2) 0.0403(9) Uani 1 1 d . U . . .
N2 N 0.7516(6) 0.6661(6) 0.9718(3) 0.0608(11) Uani 1 1 d . U . . .
O2 O 0.6164(5) 0.3890(3) 0.98459(18) 0.0377(7) Uani 1 1 d . U . . .
S2 S 0.96031(16) 0.83294(15) 0.99642(9) 0.0552(3) Uani 1 1 d . U . . .
N3 N 0.2886(5) 0.5629(4) 0.6696(2) 0.0388(7) Uani 1 1 d . U . . .
C3 C 0.1735(6) 0.6933(6) 0.6510(3) 0.0541(12) Uani 1 1 d . U . . .
H3 H 0.1600 0.7428 0.5954 0.065 Uiso 1 1 calc R U . . .
O3 O 0.6120(8) 0.0757(6) 0.5111(4) 0.1038(18) Uani 1 1 d D . . . .
C9 C 0.4938(7) 0.2643(6) 0.8411(3) 0.0513(11) Uani 1 1 d . U . . .
H9 H 0.4390 0.2928 0.8890 0.062 Uiso 1 1 calc R U . . .
C8 C 0.4449(6) 0.3491(5) 0.7634(2) 0.0390(9) Uani 1 1 d . U . . .
C7 C 0.3102(5) 0.4896(5) 0.7503(2) 0.0377(8) Uani 1 1 d . U . . .
N6 N 0.6828(4) 0.5612(4) 0.8153(2) 0.0354(7) Uani 1 1 d . U . . .
C6 C 0.2115(6) 0.5495(6) 0.8135(3) 0.0500(11) Uani 1 1 d . U . . .
H6 H 0.2257 0.4987 0.8689 0.060 Uiso 1 1 calc R U . . .
N5 N 0.4482(4) 0.7855(4) 0.8500(2) 0.0361(7) Uani 1 1 d . U . . .
C5 C 0.0928(7) 0.6841(7) 0.7937(3) 0.0633(14) Uani 1 1 d . U . . .
H5 H 0.0260 0.7252 0.8355 0.076 Uiso 1 1 calc R U . . .
N4 N 0.5224(5) 0.3114(4) 0.6925(2) 0.0421(8) Uani 1 1 d . U . . .
C4 C 0.0735(7) 0.7574(6) 0.7117(4) 0.0648(14) Uani 1 1 d . U . . .
H4 H -0.0058 0.8489 0.6972 0.078 Uiso 1 1 calc R U . . .
C10 C 0.6254(8) 0.1365(6) 0.8468(3) 0.0666(14) Uani 1 1 d . U . . .
H10 H 0.6603 0.0771 0.8986 0.080 Uiso 1 1 calc R U . . .
C11 C 0.7040(8) 0.0983(7) 0.7747(4) 0.0712(16) Uani 1 1 d . U . . .
H11 H 0.7940 0.0131 0.7772 0.085 Uiso 1 1 calc R U . . .
C12 C 0.6484(7) 0.1872(6) 0.6987(3) 0.0581(12) Uani 1 1 d . U . . .
H12 H 0.7005 0.1596 0.6502 0.070 Uiso 1 1 calc R U . . .
C13 C 0.3314(6) 0.8976(5) 0.8745(3) 0.0457(10) Uani 1 1 d . U . . .
H13 H 0.3019 0.8887 0.9310 0.055 Uiso 1 1 calc R U . . .
C14 C 0.2534(7) 1.0254(6) 0.8193(3) 0.0587(13) Uani 1 1 d . U . . .
H14 H 0.1714 1.1009 0.8379 0.070 Uiso 1 1 calc R U . . .
C15 C 0.2996(8) 1.0387(6) 0.7362(3) 0.0671(15) Uani 1 1 d . U . . .
H15 H 0.2494 1.1242 0.6976 0.080 Uiso 1 1 calc R U . . .
C16 C 0.4207(7) 0.9249(6) 0.7100(3) 0.0567(12) Uani 1 1 d . U . . .
H16 H 0.4530 0.9335 0.6537 0.068 Uiso 1 1 calc R U . . .
C17 C 0.4939(6) 0.7980(5) 0.7677(2) 0.0398(9) Uani 1 1 d . U . . .
C18 C 0.6274(6) 0.6703(5) 0.7482(2) 0.0394(9) Uani 1 1 d . U . . .
C19 C 0.6942(7) 0.6596(6) 0.6682(3) 0.0544(12) Uani 1 1 d . U . . .
H19 H 0.6527 0.7347 0.6223 0.065 Uiso 1 1 calc R U . . .
C20 C 0.8221(7) 0.5367(7) 0.6581(3) 0.0630(14) Uani 1 1 d . U . . .
H20 H 0.8685 0.5279 0.6052 0.076 Uiso 1 1 calc R U . . .
C21 C 0.8810(7) 0.4270(6) 0.7268(3) 0.0582(12) Uani 1 1 d . U . . .
H21 H 0.9686 0.3437 0.7209 0.070 Uiso 1 1 calc R U . . .
C22 C 0.8089(6) 0.4415(5) 0.8045(3) 0.0465(10) Uani 1 1 d . U . . .
H22 H 0.8483 0.3666 0.8508 0.056 Uiso 1 1 calc R U . . .

loop_
_atom_site_aniso_label
_atom_site_aniso_U_11
_atom_site_aniso_U_22
_atom_site_aniso_U_33
_atom_site_aniso_U_23
_atom_site_aniso_U_13
_atom_site_aniso_U_12
Cu1 0.0441(4) 0.0404(4) 0.0255(3) -0.0088(2) 0.0061(2) -0.0094(3)
C1 0.044(3) 0.060(3) 0.034(2) -0.0036(19) -0.0040(18) -0.012(2)
N1 0.069(3) 0.067(3) 0.048(2) -0.0096(19) -0.0042(19) -0.030(2)
O1 0.0559(19) 0.0441(17) 0.0318(14) -0.0099(12) 0.0114(13) -0.0145(14)
S1 0.0721(10) 0.0842(11) 0.0825(10) -0.0058(8) -0.0194(8) -0.0402(9)
Cu2 0.0380(4) 0.0335(3) 0.0247(3) -0.0005(2) 0.0010(2) -0.0118(2)
C2 0.039(2) 0.051(2) 0.0315(19) -0.0102(17) 0.0021(16) -0.0131(18)
N2 0.062(3) 0.084(3) 0.051(2) -0.016(2) -0.0028(19) -0.042(2)
O2 0.040(2) 0.0350(15) 0.0318(14) 0.0007(11) 0.0019(13) -0.0087(13)
S2 0.0501(7) 0.0548(7) 0.0701(8) -0.0221(6) -0.0040(6) -0.0211(5)
N3 0.0439(19) 0.0410(18) 0.0304(16) -0.0114(13) 0.0047(13) -0.0090(14)
C3 0.055(3) 0.054(3) 0.043(2) -0.010(2) 0.004(2) 0.000(2)
O3 0.129(4) 0.081(3) 0.118(4) -0.048(3) 0.026(4) -0.044(3)
C9 0.069(3) 0.051(3) 0.035(2) -0.0086(18) -0.003(2) -0.018(2)
C8 0.048(2) 0.044(2) 0.0313(18) -0.0113(16) 0.0019(16) -0.0206(18)
C7 0.042(2) 0.047(2) 0.0295(18) -0.0141(16) 0.0044(15) -0.0175(17)
N6 0.0387(18) 0.0348(17) 0.0297(15) -0.0013(12) -0.0010(13) -0.0107(13)
C6 0.061(3) 0.058(3) 0.035(2) -0.0191(19) 0.0092(19) -0.020(2)
N5 0.0429(19) 0.0327(16) 0.0305(16) -0.0012(12) 0.0006(13) -0.0127(14)
C5 0.066(3) 0.070(3) 0.054(3) -0.031(3) 0.021(2) -0.012(3)
N4 0.049(2) 0.0435(19) 0.0337(17) -0.0116(14) 0.0018(14) -0.0108(15)
C4 0.064(3) 0.056(3) 0.061(3) -0.020(2) 0.009(3) 0.005(2)
C10 0.087(4) 0.058(3) 0.049(3) -0.001(2) -0.018(3) -0.011(3)
C11 0.073(4) 0.057(3) 0.067(3) -0.012(3) -0.014(3) 0.010(3)
C12 0.064(3) 0.051(3) 0.051(3) -0.015(2) 0.000(2) 0.001(2)
C13 0.057(3) 0.038(2) 0.038(2) -0.0039(17) 0.0044(18) -0.0133(19)
C14 0.068(3) 0.042(3) 0.054(3) -0.004(2) 0.001(2) -0.003(2)
C15 0.085(4) 0.048(3) 0.048(3) 0.008(2) -0.014(3) 0.002(3)
C16 0.075(3) 0.054(3) 0.032(2) 0.0035(18) -0.003(2) -0.013(2)
C17 0.047(2) 0.043(2) 0.0301(18) -0.0018(15) -0.0010(16) -0.0185(18)
C18 0.042(2) 0.047(2) 0.0283(18) -0.0024(16) 0.0013(15) -0.0177(17)
C19 0.062(3) 0.066(3) 0.029(2) -0.0019(19) 0.0062(19) -0.016(2)
C20 0.069(3) 0.078(4) 0.034(2) -0.011(2) 0.013(2) -0.014(3)
C21 0.056(3) 0.062(3) 0.047(3) -0.013(2) 0.009(2) -0.005(2)
C22 0.047(3) 0.043(2) 0.040(2) -0.0036(17) 0.0009(18) -0.0044(18)

loop_
_geom_angle_atom_site_label_1
_geom_angle_atom_site_label_2
_geom_angle_atom_site_label_3
_geom_angle
_geom_angle_site_symmetry_1
_geom_angle_site_symmetry_3
O1 Cu1 O1 82.48(15) . 2_666
O1 Cu1 N3 167.61(15) . .
O1 Cu1 N3 95.99(14) 2_666 .
O1 Cu1 N4 97.92(14) . .
O1 Cu1 N4 163.66(15) 2_666 .
N3 Cu1 N4 80.10(14) . .
O1 Cu1 N1 96.79(16) . .
O1 Cu1 N1 98.05(15) 2_666 .
N3 Cu1 N1 95.60(16) . .
N4 Cu1 N1 98.12(16) . .
O1 Cu1 Cu1 41.42(10) . 2_666
O1 Cu1 Cu1 41.05(9) 2_666 2_666
N3 Cu1 Cu1 135.78(11) . 2_666
N4 Cu1 Cu1 137.03(11) . 2_666
N1 Cu1 Cu1 99.89(11) . 2_666
N1 C1 S1 178.5(4) . .
C1 N1 Cu1 168.1(5) . .
Cu1 O1 Cu1 97.52(15) . 2_666
O2 Cu2 O2 82.23(15) . 2_667
O2 Cu2 N5 163.69(15) . .
O2 Cu2 N5 95.71(14) 2_667 .
O2 Cu2 N6 97.05(13) . .
O2 Cu2 N6 162.84(15) 2_667 .
N5 Cu2 N6 80.14(13) . .
O2 Cu2 N2 99.10(18) . .
O2 Cu2 N2 99.99(16) 2_667 .
N5 Cu2 N2 97.20(17) . .
N6 Cu2 N2 97.06(15) . .
O2 Cu2 Cu2 41.42(9) . 2_667
O2 Cu2 Cu2 40.81(9) 2_667 2_667
N5 Cu2 Cu2 134.39(10) . 2_667
N6 Cu2 Cu2 135.97(10) . 2_667
N2 Cu2 Cu2 102.72(12) . 2_667
N2 C2 S2 179.7(5) . .
C2 N2 Cu2 163.5(4) . .
Cu2 O2 Cu2 97.77(15) . 2_667
C3 N3 C7 119.8(4) . .
C3 N3 Cu1 124.9(3) . .
C7 N3 Cu1 115.3(3) . .
N3 C3 C4 122.0(5) . .
C8 C9 C10 118.9(5) . .
N4 C8 C9 122.1(4) . .
N4 C8 C7 114.6(4) . .
C9 C8 C7 123.3(4) . .
N3 C7 C6 120.2(4) . .
N3 C7 C8 114.9(3) . .
C6 C7 C8 124.9(4) . .
C18 N6 C22 118.9(4) . .
C18 N6 Cu2 115.0(3) . .
C22 N6 Cu2 126.1(3) . .
C5 C6 C7 119.6(5) . .
C13 N5 C17 119.2(4) . .
C13 N5 Cu2 125.0(3) . .
C17 N5 Cu2 115.7(3) . .
C4 C5 C6 119.4(4) . .
C12 N4 C8 118.6(4) . .
C12 N4 Cu1 126.4(3) . .
C8 N4 Cu1 115.0(3) . .
C5 C4 C3 119.0(5) . .
C11 C10 C9 119.0(5) . .
C10 C11 C12 119.4(5) . .
N4 C12 C11 122.1(5) . .
N5 C13 C14 122.6(4) . .
C15 C14 C13 118.3(5) . .
C14 C15 C16 119.8(5) . .
C15 C16 C17 119.7(4) . .
N5 C17 C16 120.3(4) . .
N5 C17 C18 114.6(4) . .
C16 C17 C18 125.0(4) . .
N6 C18 C19 121.3(4) . .
N6 C18 C17 114.3(3) . .
C19 C18 C17 124.4(4) . .
C20 C19 C18 119.1(4) . .
C21 C20 C19 119.5(4) . .
C20 C21 C22 119.2(5) . .
N6 C22 C21 121.9(4) . .

loop_
_geom_bond_atom_site_label_1
_geom_bond_atom_site_label_2
_geom_bond_distance
_geom_bond_site_symmetry_2
Cu1 O1 1.937(3) .
Cu1 O1 1.951(3) 2_666
Cu1 N3 2.015(3) .
Cu1 N4 2.030(4) .
Cu1 N1 2.267(4) .
Cu1 Cu1 2.9235(11) 2_666
C1 N1 1.135(6) .
C1 S1 1.642(5) .
O1 Cu1 1.951(3) 2_666
Cu2 O2 1.925(3) .
Cu2 O2 1.949(3) 2_667
Cu2 N5 1.993(3) .
Cu2 N6 2.035(3) .
Cu2 N2 2.187(4) .
Cu2 Cu2 2.9190(10) 2_667
C2 N2 1.151(6) .
C2 S2 1.629(4) .
O2 Cu2 1.949(3) 2_667
N3 C3 1.330(6) .
N3 C7 1.354(5) .
C3 C4 1.378(7) .
C9 C8 1.377(6) .
C9 C10 1.379(8) .
C8 N4 1.352(5) .
C8 C7 1.470(6) .
C7 C6 1.388(6) .
N6 C18 1.347(5) .
N6 C22 1.347(6) .
C6 C5 1.373(8) .
N5 C13 1.339(6) .
N5 C17 1.358(5) .
C5 C4 1.372(8) .
N4 C12 1.331(6) .
C10 C11 1.375(8) .
C11 C12 1.378(8) .
C13 C14 1.376(7) .
C14 C15 1.371(8) .
C15 C16 1.379(8) .
C16 C17 1.382(6) .
C17 C18 1.474(6) .
C18 C19 1.392(6) .
C19 C20 1.374(8) .
C20 C21 1.374(8) .
C21 C22 1.377(7) .
